data_1562094
loop_
_publ_author_name
'Lei, Xiao-Ping'
'Lian, Ting-Ting'
'Chen, Shu-Mei'
'Zhang, Jian'

_publ_section_title
;
 Tuning the formations of metal-1,3,5-benzenetricarboxylate frameworks via
 the assistance of amino acids
;
_journal_name_full 'Journal of Solid State Chemistry'
_journal_page_first 44
_journal_page_last 52
_journal_paper_doi 10.1016/j.jssc.2014.06.006
_journal_volume 223
_journal_year 2015
_chemical_formula_moiety 'C32 H6 Mn3 N4 O15'
_chemical_formula_sum 'C32 H6 Mn3 N4 O15'
_chemical_formula_weight 851.23
_space_group_IT_number 15
_space_group_name_Hall '-C 2yc'
_space_group_name_H-M_alt 'C 1 2/c 1'
_symmetry_cell_setting monoclinic
_symmetry_space_group_name_H-M 'C 1 2/c 1'
_atom_sites_solution_hydrogens geom
_atom_sites_solution_primary direct
_atom_sites_solution_secondary difmap
_audit_creation_method SHELXL-97
_cell_angle_alpha 90.00
_cell_angle_beta 95.187(7)
_cell_angle_gamma 90.00
_cell_formula_units_Z 8
_cell_length_a 15.4035(9)
_cell_length_b 16.2311(10)
_cell_length_c 26.268(3)
_cell_measurement_reflns_used 1748
_cell_measurement_temperature 293(2)
_cell_measurement_theta_max 24.8087
_cell_measurement_theta_min 2.3165
_cell_volume 6540.5(9)
_computing_cell_refinement 'Bruker XSCANS'
_computing_data_collection 'Bruker XSCANS'
_computing_data_reduction 'Bruker SHELXTL'
_computing_molecular_graphics 'Bruker SHELXTL'
_computing_publication_material 'Bruker SHELXTL'
_computing_structure_refinement 'SHELXL-97 (Sheldrick, 1997)'
_computing_structure_solution 'SHELXS-97 (Sheldrick, 1990)'
_diffrn_ambient_temperature 293(2)
_diffrn_detector_area_resol_mean 16.2083
_diffrn_measured_fraction_theta_full 0.742
_diffrn_measured_fraction_theta_max 0.742
_diffrn_measurement_device_type 'Xcalibur, Eos'
_diffrn_measurement_method '\w scans'
_diffrn_radiation_monochromator graphite
_diffrn_radiation_source 'fine-focus sealed tube'
_diffrn_radiation_type MoK\a
_diffrn_radiation_wavelength 0.71073
_diffrn_reflns_av_R_equivalents 0.0497
_diffrn_reflns_av_sigmaI/netI 0.0869
_diffrn_reflns_limit_h_max 17
_diffrn_reflns_limit_h_min -14
_diffrn_reflns_limit_k_max 18
_diffrn_reflns_limit_k_min -14
_diffrn_reflns_limit_l_max 26
_diffrn_reflns_limit_l_min -20
_diffrn_reflns_number 9158
_diffrn_reflns_theta_full 25
_diffrn_reflns_theta_max 24.86
_diffrn_reflns_theta_min 2.32
_diffrn_standards_decay_% none
_diffrn_standards_interval_count none
_diffrn_standards_interval_time none
_diffrn_standards_number none
_exptl_absorpt_coefficient_mu 1.223
_exptl_absorpt_correction_T_max 0.7920
_exptl_absorpt_correction_T_min 0.7920
_exptl_absorpt_correction_type multi-scan
_exptl_absorpt_process_details none
_exptl_crystal_colour colourless
_exptl_crystal_density_diffrn 1.729
_exptl_crystal_density_method 'not measured'
_exptl_crystal_description sheet
_exptl_crystal_F_000 3368
_exptl_crystal_size_max 0.20
_exptl_crystal_size_mid 0.20
_exptl_crystal_size_min 0.20
_refine_diff_density_max 0.695
_refine_diff_density_min -0.734
_refine_diff_density_rms 0.174
_refine_ls_extinction_method none
_refine_ls_goodness_of_fit_ref 1.092
_refine_ls_hydrogen_treatment none
_refine_ls_matrix_type full
_refine_ls_number_parameters 511
_refine_ls_number_reflns 4211
_refine_ls_number_restraints 1
_refine_ls_restrained_S_all 1.092
_refine_ls_R_factor_all 0.1022
_refine_ls_R_factor_gt 0.0629
_refine_ls_shift/su_max 0.373
_refine_ls_shift/su_mean 0.006
_refine_ls_structure_factor_coef Fsqd
_refine_ls_weighting_details 'calc w=1/[\s^2^(Fo^2^)+(0.1012P)^2^+6.8955P] where P=(Fo^2^+2Fc^2^)/3'
_refine_ls_weighting_scheme calc
_refine_ls_wR_factor_gt 0.1588
_refine_ls_wR_factor_ref 0.1906
_reflns_number_gt 2941
_reflns_number_total 4211
_reflns_threshold_expression >2sigma(I)
_cod_data_source_file JSSC-2015-223-44.cif
_cod_data_source_block 7
_cod_depositor_comments
;
The following automatic conversions were performed:

data item '_exptl_crystal_density_meas' value 'none' was changed to
'?' -- the value is perceived as not measured.

Automatic conversion script
Id: cif_fix_values 8369 2020-08-20 11:38:08Z andrius 
;
_cod_original_cell_volume 6540.5(8)
_cod_original_sg_symbol_H-M C2/c
_cod_database_code 1562094

loop_
_symmetry_equiv_pos_as_xyz
'x, y, z'
'-x, y, -z+1/2'
'x+1/2, y+1/2, z'
'-x+1/2, y+1/2, -z+1/2'
'-x, -y, -z'
'x, -y, z-1/2'
'-x+1/2, -y+1/2, -z'
'x+1/2, -y+1/2, z-1/2'

loop_
_atom_site_label
_atom_site_type_symbol
_atom_site_fract_x
_atom_site_fract_y
_atom_site_fract_z
_atom_site_U_iso_or_equiv
_atom_site_adp_type
_atom_site_occupancy
_atom_site_symmetry_multiplicity
_atom_site_calc_flag
_atom_site_refinement_flags
_atom_site_disorder_assembly
_atom_site_disorder_group
Mn1 Mn 0.83428(7) 0.23169(7) 0.65592(5) 0.0201(4) Uani 1 1 d . . .
O2 O 0.6405(3) 0.3317(3) 0.5998(2) 0.0334(15) Uani 1 1 d . . .
Mn2 Mn 0.67876(7) 0.24091(7) 0.54724(4) 0.0168(4) Uani 1 1 d . . .
O8 O 0.7905(3) 0.3191(3) 0.52949(19) 0.0216(13) Uani 1 1 d . . .
Mn3 Mn 0.75278(7) 0.04704(7) 0.61445(5) 0.0242(4) Uani 1 1 d . . .
O11 O 1.0745(3) 0.6629(3) 0.5579(2) 0.0303(14) Uani 1 1 d . . .
O12 O 1.1124(3) 0.5476(3) 0.6009(2) 0.0301(14) Uani 1 1 d . . .
O15 O 0.7744(3) 0.1658(3) 0.58846(18) 0.0163(12) Uani 1 1 d . . .
O1 O 0.7270(4) 0.3091(4) 0.6701(2) 0.0409(16) Uani 1 1 d . . .
O7 O 0.8754(4) 0.3280(3) 0.6032(2) 0.0351(15) Uani 1 1 d . . .
O10 O 0.7393(4) 0.5651(3) 0.4230(2) 0.0388(16) Uani 1 1 d . . .
C1 C 0.8445(5) 0.3558(5) 0.5612(3) 0.0191(19) Uani 1 1 d . . .
O14 O 0.5949(4) 0.3159(4) 0.4909(2) 0.0447(17) Uani 1 1 d . . .
C18 C 0.6873(5) 0.4600(5) 0.7101(3) 0.023(2) Uani 1 1 d . . .
O13 O 0.9076(5) 0.2928(4) 0.7205(3) 0.051(2) Uani 1 1 d . . .
C11 C 0.6413(5) 0.4286(5) 0.6667(3) 0.0200(19) Uani 1 1 d . . .
C12 C 0.6627(5) 0.5355(5) 0.7303(3) 0.0210(19) Uani 1 1 d . . .
C9 C 0.9488(5) 0.4756(5) 0.5689(3) 0.0196(19) Uani 1 1 d . . .
C7 C 0.9740(5) 0.5525(5) 0.5543(3) 0.0188(19) Uani 1 1 d . . .
O4 O 0.3989(4) 0.5365(3) 0.6254(3) 0.0408(17) Uani 1 1 d . . .
C2 C 0.8722(5) 0.4406(4) 0.5470(3) 0.0188(19) Uani 1 1 d . . .
C17 C 0.5679(5) 0.4684(5) 0.6472(4) 0.025(2) Uani 1 1 d . . .
O3 O 0.4500(4) 0.6580(3) 0.6530(3) 0.0420(17) Uani 1 1 d . . .
C4 C 0.8449(5) 0.5619(4) 0.4952(3) 0.022(2) Uani 1 1 d . . .
C10 C 0.6732(5) 0.3502(5) 0.6433(3) 0.024(2) Uani 1 1 d . . .
C3 C 0.8214(6) 0.4858(5) 0.5104(3) 0.024(2) Uani 1 1 d . . .
C6 C 0.9208(6) 0.5954(5) 0.5175(3) 0.024(2) Uani 1 1 d . . .
C8 C 1.0612(5) 0.5901(5) 0.5726(3) 0.0211(19) Uani 1 1 d . . .
C15 C 0.5408(5) 0.5414(5) 0.6665(3) 0.022(2) Uani 1 1 d . . .
C16 C 0.4578(5) 0.5816(6) 0.6466(3) 0.028(2) Uani 1 1 d . . .
C13 C 0.7087(5) 0.5682(6) 0.7784(3) 0.029(2) Uani 1 1 d . . .
C14 C 0.5908(5) 0.5765(6) 0.7080(3) 0.028(2) Uani 1 1 d D . .
C5 C 0.7931(6) 0.6053(5) 0.4522(4) 0.047(3) Uani 1 1 d . . .
O6 O 0.7486(4) 0.5156(4) 0.8083(2) 0.0453(17) Uani 1 1 d . . .
O5 O 0.7032(4) 0.6424(4) 0.7892(2) 0.0454(17) Uani 1 1 d . . .
O9 O 0.8026(6) 0.6803(4) 0.4481(4) 0.104(4) Uani 1 1 d . . .
N2 N 0.5808(7) 0.7965(9) 0.3024(5) 0.096(4) Uani 1 1 d . . .
N1 N 0.6875(8) 0.7294(6) 0.3661(5) 0.086(3) Uani 1 1 d . . .
C24 C 0.5361(9) 0.7599(12) 0.3422(6) 0.115(6) Uani 1 1 d . . .
C20 C 0.6336(12) 0.7398(15) 0.2771(6) 0.156(9) Uani 1 1 d . . .
C22 C 0.6417(14) 0.8618(11) 0.3278(9) 0.148(8) Uani 1 1 d . . .
C23 C 0.5974(11) 0.7187(11) 0.3820(6) 0.114(6) Uani 1 1 d . . .
C21 C 0.7040(10) 0.8236(9) 0.3677(7) 0.112(6) Uani 1 1 d . . .
C19 C 0.6989(12) 0.6949(12) 0.3161(7) 0.146(8) Uani 1 1 d . . .
C25 C 0.9145(11) 0.3682(19) 0.7202(9) 0.195(13) Uani 1 1 d . . .
C27 C 0.953(2) 0.5065(15) 0.7676(15) 0.266(17) Uani 1 1 d . . .
N4 N 0.4636(17) 0.370(2) 0.4808(8) 0.30(2) Uani 1 1 d . . .
C28 C 0.5336(14) 0.3395(16) 0.4909(9) 0.194(14) Uani 1 1 d . . .
C26 C 0.9219(18) 0.3788(19) 0.8144(10) 0.187(13) Uani 1 1 d . . .
C32 C 0.3698(13) 0.3684(17) 0.4701(16) 0.28(2) Uani 1 1 d . . .
H17A H 0.552(5) 0.449(4) 0.621(3) 0.01(2) Uiso 1 1 d . . .
H9A H 0.982(4) 0.445(4) 0.592(3) 0.005(19) Uiso 1 1 d . . .
H14A H 0.569(5) 0.623(5) 0.719(3) 0.03(3) Uiso 1 1 d D . .
H6A H 0.940(4) 0.641(4) 0.513(2) 0.000(19) Uiso 1 1 d . . .
H3A H 0.778(4) 0.470(4) 0.500(3) 0.00(2) Uiso 1 1 d . . .
H18A H 0.740(9) 0.430(8) 0.709(5) 0.13(5) Uiso 1 1 d . . .
C29 C 0.9154(12) 0.2790(13) 0.8555(11) 0.177(10) Uani 1 1 d . . .
C30 C 0.4453(14) 0.2939(18) 0.4313(15) 0.223(14) Uani 1 1 d . . .
C31 C 0.441(3) 0.478(3) 0.5048(15) 0.36(3) Uani 1 1 d . . .
N3 N 0.9126(13) 0.4142(10) 0.7765(9) 0.166(10) Uani 1 1 d . . .

loop_
_atom_site_aniso_label
_atom_site_aniso_U_11
_atom_site_aniso_U_22
_atom_site_aniso_U_33
_atom_site_aniso_U_23
_atom_site_aniso_U_13
_atom_site_aniso_U_12
Mn1 0.0231(7) 0.0154(7) 0.0204(7) 0.0003(6) -0.0054(5) 0.0031(6)
O2 0.034(3) 0.029(3) 0.036(4) -0.014(3) -0.005(3) 0.013(3)
Mn2 0.0165(7) 0.0153(7) 0.0181(7) 0.0005(5) -0.0013(5) -0.0034(6)
O8 0.024(3) 0.019(3) 0.020(3) -0.005(3) -0.004(2) -0.010(3)
Mn3 0.0251(7) 0.0191(7) 0.0262(8) 0.0048(6) -0.0095(5) -0.0047(6)
O11 0.024(3) 0.021(3) 0.045(4) 0.002(3) -0.001(3) -0.012(3)
O12 0.022(3) 0.037(4) 0.030(4) 0.009(3) -0.009(3) -0.010(3)
O15 0.019(3) 0.010(3) 0.019(3) 0.002(2) -0.001(2) -0.001(2)
O1 0.049(4) 0.033(4) 0.040(4) -0.004(3) -0.001(3) 0.027(3)
O7 0.043(4) 0.028(3) 0.031(4) 0.010(3) -0.013(3) -0.015(3)
O10 0.040(4) 0.023(3) 0.048(4) 0.001(3) -0.024(3) -0.002(3)
C1 0.018(4) 0.019(4) 0.019(5) 0.001(4) 0.000(4) -0.001(4)
O14 0.036(4) 0.057(4) 0.041(4) 0.012(4) 0.003(3) 0.024(4)
C18 0.022(5) 0.026(5) 0.020(5) -0.002(4) -0.001(4) 0.009(4)
O13 0.060(5) 0.043(4) 0.048(5) -0.024(4) -0.003(3) -0.002(4)
C11 0.023(5) 0.021(4) 0.015(5) -0.003(4) 0.000(4) -0.002(4)
C12 0.019(4) 0.023(5) 0.020(5) -0.005(4) 0.001(4) 0.001(4)
C9 0.018(5) 0.015(4) 0.025(5) -0.003(4) -0.003(4) 0.002(4)
C7 0.013(4) 0.023(5) 0.020(5) 0.000(4) -0.003(3) -0.003(4)
O4 0.027(3) 0.029(3) 0.063(5) -0.009(3) -0.015(3) 0.006(3)
C2 0.018(4) 0.014(4) 0.024(5) 0.003(4) 0.001(4) -0.005(4)
C17 0.027(5) 0.022(5) 0.024(6) -0.006(5) -0.004(4) 0.000(5)
O3 0.029(3) 0.021(3) 0.073(5) -0.016(3) -0.016(3) 0.017(3)
C4 0.026(5) 0.011(4) 0.028(5) 0.001(4) -0.008(4) -0.006(4)
C10 0.028(5) 0.022(5) 0.022(5) -0.002(4) 0.002(4) 0.005(4)
C3 0.013(5) 0.023(5) 0.033(6) -0.009(4) -0.008(4) -0.011(5)
C6 0.035(6) 0.008(4) 0.028(6) -0.001(4) -0.002(4) -0.010(5)
C8 0.020(5) 0.027(5) 0.017(5) -0.001(4) 0.000(4) 0.001(4)
C15 0.031(5) 0.013(4) 0.023(5) -0.006(4) 0.004(4) 0.003(4)
C16 0.019(5) 0.031(5) 0.034(6) 0.001(5) -0.005(4) 0.006(5)
C13 0.018(5) 0.041(6) 0.029(6) -0.005(5) 0.004(4) 0.006(5)
C14 0.031(5) 0.024(5) 0.029(6) -0.010(4) 0.005(4) 0.008(5)
C5 0.046(6) 0.014(5) 0.074(8) 0.005(5) -0.033(6) -0.007(5)
O6 0.054(4) 0.056(4) 0.023(4) -0.012(3) -0.015(3) 0.016(4)
O5 0.061(4) 0.033(4) 0.041(4) -0.024(3) 0.001(3) -0.002(3)
O9 0.140(8) 0.025(4) 0.125(8) 0.015(4) -0.101(6) -0.018(5)
N2 0.086(8) 0.131(11) 0.072(9) 0.050(8) 0.007(7) 0.052(9)
N1 0.100(9) 0.070(7) 0.081(9) 0.017(6) -0.028(7) 0.021(7)
C24 0.067(9) 0.204(19) 0.077(11) 0.014(12) 0.032(8) 0.019(11)
C20 0.153(16) 0.27(2) 0.045(10) 0.000(13) -0.011(10) 0.115(17)
C22 0.149(17) 0.102(13) 0.19(2) 0.062(14) -0.020(15) 0.003(13)
C23 0.108(13) 0.144(15) 0.086(12) 0.053(11) -0.012(10) -0.027(11)
C21 0.098(11) 0.083(11) 0.148(16) 0.034(11) -0.031(10) -0.020(9)
C19 0.147(15) 0.195(19) 0.093(14) -0.060(14) -0.003(11) 0.089(15)
C25 0.066(11) 0.30(3) 0.21(2) -0.14(3) -0.025(12) 0.060(18)
C27 0.28(4) 0.138(19) 0.40(5) -0.11(3) 0.15(3) -0.05(2)
N4 0.24(2) 0.55(5) 0.128(17) 0.18(3) 0.125(17) 0.29(3)
C28 0.118(16) 0.25(3) 0.23(3) 0.16(2) 0.074(17) 0.12(2)
C26 0.20(3) 0.25(4) 0.12(2) -0.05(2) 0.09(2) -0.05(2)
C32 0.064(13) 0.20(2) 0.58(6) -0.04(3) -0.02(2) 0.023(15)
C29 0.119(15) 0.151(17) 0.27(3) 0.081(19) 0.060(17) 0.048(14)
C30 0.090(15) 0.21(3) 0.37(5) 0.09(3) 0.03(2) -0.037(17)
C31 0.36(6) 0.49(7) 0.27(4) -0.06(4) 0.20(4) 0.02(6)
N3 0.188(17) 0.077(10) 0.21(2) -0.020(13) -0.121(18) 0.022(11)

loop_
_atom_type_symbol
_atom_type_description
_atom_type_scat_dispersion_real
_atom_type_scat_dispersion_imag
_atom_type_scat_source
C C 0.0033 0.0016 'International Tables Vol C Tables 4.2.6.8 and 6.1.1.4'
H H 0.0000 0.0000 'International Tables Vol C Tables 4.2.6.8 and 6.1.1.4'
N N 0.0061 0.0033 'International Tables Vol C Tables 4.2.6.8 and 6.1.1.4'
O O 0.0106 0.0060 'International Tables Vol C Tables 4.2.6.8 and 6.1.1.4'
Mn Mn 0.3368 0.7283 'International Tables Vol C Tables 4.2.6.8 and 6.1.1.4'

loop_
_geom_angle_atom_site_label_1
_geom_angle_atom_site_label_2
_geom_angle_atom_site_label_3
_geom_angle
_geom_angle_site_symmetry_1
_geom_angle_site_symmetry_3
O1 Mn1 O3 171.5(2) . 3_545
O1 Mn1 O5 91.1(2) . 4_646
O3 Mn1 O5 85.6(2) 3_545 4_646
O1 Mn1 O13 87.2(3) . .
O3 Mn1 O13 84.8(3) 3_545 .
O5 Mn1 O13 86.3(3) 4_646 .
O1 Mn1 O15 98.7(2) . .
O3 Mn1 O15 89.4(2) 3_545 .
O5 Mn1 O15 95.4(2) 4_646 .
O13 Mn1 O15 173.8(2) . .
O1 Mn1 O7 87.9(2) . .
O3 Mn1 O7 94.9(2) 3_545 .
O5 Mn1 O7 176.8(2) 4_646 .
O13 Mn1 O7 90.5(2) . .
O15 Mn1 O7 87.83(19) . .
C10 O2 Mn2 130.4(5) . .
O11 Mn2 O15 95.1(2) 3_445 .
O11 Mn2 O2 94.1(2) 3_445 .
O15 Mn2 O2 106.6(2) . .
O11 Mn2 O8 175.1(2) 3_445 .
O15 Mn2 O8 85.46(18) . .
O2 Mn2 O8 90.3(2) . .
O11 Mn2 O14 90.8(2) 3_445 .
O15 Mn2 O14 168.4(2) . .
O2 Mn2 O14 82.9(2) . .
O8 Mn2 O14 87.8(2) . .
O11 Mn2 O8 94.7(2) 3_445 7_656
O15 Mn2 O8 90.86(18) . 7_656
O2 Mn2 O8 159.7(2) . 7_656
O8 Mn2 O8 80.49(19) . 7_656
O14 Mn2 O8 78.7(2) . 7_656
C1 O8 Mn2 127.2(5) . .
C1 O8 Mn2 126.2(5) . 7_656
Mn2 O8 Mn2 99.51(19) . 7_656
O10 Mn3 O15 129.6(2) 7_656 .
O10 Mn3 O6 104.6(3) 7_656 4_646
O15 Mn3 O6 124.0(2) . 4_646
O10 Mn3 O12 91.5(2) 7_656 3_445
O15 Mn3 O12 97.5(2) . 3_445
O6 Mn3 O12 93.6(2) 4_646 3_445
O10 Mn3 O4 83.9(2) 7_656 3_545
O15 Mn3 O4 85.7(2) . 3_545
O6 Mn3 O4 87.4(3) 4_646 3_545
O12 Mn3 O4 175.4(2) 3_445 3_545
C8 O11 Mn2 139.2(5) . 3
C8 O12 Mn3 132.2(5) . 3
Mn3 O15 Mn2 125.0(2) . .
Mn3 O15 Mn1 104.7(2) . .
Mn2 O15 Mn1 110.6(2) . .
C10 O1 Mn1 135.2(6) . .
C1 O7 Mn1 134.5(5) . .
C5 O10 Mn3 132.7(6) . 7_656
O7 C1 O8 125.8(7) . .
O7 C1 C2 117.3(7) . .
O8 C1 C2 116.9(7) . .
C28 O14 Mn2 133.2(12) . .
C11 C18 C12 119.9(7) . .
C11 C18 H18A 99(8) . .
C12 C18 H18A 136(9) . .
C25 O13 Mn1 118.9(12) . .
C17 C11 C18 118.8(8) . .
C17 C11 C10 122.3(8) . .
C18 C11 C10 118.9(7) . .
C14 C12 C18 119.8(8) . .
C14 C12 C13 119.4(7) . .
C18 C12 C13 120.6(7) . .
C7 C9 C2 120.6(8) . .
C7 C9 H9A 122(4) . .
C2 C9 H9A 117(4) . .
C9 C7 C6 118.9(7) . .
C9 C7 C8 123.0(7) . .
C6 C7 C8 117.8(7) . .
C16 O4 Mn3 133.4(5) . 3_455
C9 C2 C3 118.3(7) . .
C9 C2 C1 121.6(7) . .
C3 C2 C1 120.1(7) . .
C11 C17 C15 122.8(9) . .
C11 C17 H17A 109(5) . .
C15 C17 H17A 127(6) . .
C16 O3 Mn1 129.9(5) . 3_455
C3 C4 C6 118.4(8) . .
C3 C4 C5 120.7(7) . .
C6 C4 C5 120.7(7) . .
O1 C10 O2 126.1(7) . .
O1 C10 C11 116.7(7) . .
O2 C10 C11 117.2(7) . .
C4 C3 C2 122.3(8) . .
C4 C3 H3A 117(6) . .
C2 C3 H3A 120(6) . .
C4 C6 C7 121.4(8) . .
C4 C6 H6A 128(5) . .
C7 C6 H6A 111(5) . .
O12 C8 O11 126.2(7) . .
O12 C8 C7 117.5(7) . .
O11 C8 C7 116.3(7) . .
C17 C15 C14 118.5(8) . .
C17 C15 C16 122.0(8) . .
C14 C15 C16 119.4(7) . .
O4 C16 O3 124.0(7) . .
O4 C16 C15 117.6(7) . .
O3 C16 C15 118.3(8) . .
O5 C13 O6 123.2(8) . .
O5 C13 C12 120.1(8) . .
O6 C13 C12 116.6(8) . .
C12 C14 C15 120.0(8) . .
C12 C14 H14A 125(5) . .
C15 C14 H14A 114(5) . .
O9 C5 O10 122.2(9) . .
O9 C5 C4 118.2(8) . .
O10 C5 C4 119.5(7) . .
C13 O6 Mn3 112.6(5) . 4_656
C13 O5 Mn1 146.1(6) . 4_656
C24 N2 C20 113.8(15) . .
C24 N2 C22 106.6(14) . .
C20 N2 C22 107.3(14) . .
C19 N1 C23 113.4(13) . .
C19 N1 C21 111.8(14) . .
C23 N1 C21 105.2(12) . .
N2 C24 C23 112.3(11) . .
N2 C20 C19 110.9(13) . .
C21 C22 N2 110.5(12) . .
N1 C23 C24 107.2(11) . .
C22 C21 N1 107.4(13) . .
N1 C19 C20 107.0(12) . .
O13 C25 N3 116(2) . .
N3 C27 C27 114.1(12) . 2_756
C28 N4 C32 155(4) . .
C28 N4 C30 88(2) . .
C32 N4 C30 76(3) . .
C28 N4 C31 119(4) . .
C32 N4 C31 82.6(18) . .
C30 N4 C31 148(2) . .
O14 C28 N4 167(2) . .
N3 C26 C29 152(3) . .
N4 C32 C30 59.7(18) . .
N4 C30 C32 44.1(15) . .
N4 C31 C31 95(3) . 5_666
C26 N3 C27 124(3) . .
C26 N3 C25 123(2) . .
C27 N3 C25 104(2) . .

loop_
_geom_bond_atom_site_label_1
_geom_bond_atom_site_label_2
_geom_bond_distance
_geom_bond_site_symmetry_2
Mn1 O1 2.135(6) .
Mn1 O3 2.153(5) 3_545
Mn1 O5 2.160(6) 4_646
Mn1 O13 2.189(7) .
Mn1 O15 2.200(5) .
Mn1 O7 2.219(6) .
O2 C10 1.244(9) .
O2 Mn2 2.138(5) .
Mn2 O11 2.083(5) 3_445
Mn2 O15 2.131(5) .
Mn2 O8 2.221(5) .
Mn2 O14 2.234(7) .
Mn2 O8 2.326(5) 7_656
O8 C1 1.271(9) .
O8 Mn2 2.326(5) 7_656
Mn3 O10 2.078(6) 7_656
Mn3 O15 2.081(5) .
Mn3 O6 2.095(6) 4_646
Mn3 O12 2.160(5) 3_445
Mn3 O4 2.250(6) 3_545
O11 C8 1.265(9) .
O11 Mn2 2.083(5) 3
O12 C8 1.244(9) .
O12 Mn3 2.160(5) 3
O1 C10 1.234(9) .
O7 C1 1.246(9) .
O10 C5 1.260(10) .
O10 Mn3 2.078(6) 7_656
C1 C2 1.497(10) .
O14 C28 1.019(18) .
C18 C11 1.384(11) .
C18 C12 1.402(11) .
C18 H18A 0.96(14) .
O13 C25 1.23(3) .
C11 C17 1.362(11) .
C11 C10 1.513(11) .
C12 C14 1.377(11) .
C12 C13 1.490(11) .
C9 C7 1.372(11) .
C9 C2 1.387(11) .
C9 H9A 0.90(7) .
C7 C6 1.396(11) .
C7 C8 1.514(11) .
O4 C16 1.255(10) .
O4 Mn3 2.250(6) 3_455
C2 C3 1.392(11) .
C17 C15 1.369(11) .
C17 H17A 0.79(7) .
O3 C16 1.259(10) .
O3 Mn1 2.153(5) 3_455
C4 C3 1.357(11) .
C4 C6 1.372(11) .
C4 C5 1.498(12) .
C3 H3A 0.73(7) .
C6 H6A 0.81(7) .
C15 C14 1.399(11) .
C15 C16 1.488(11) .
C13 O5 1.242(10) .
C13 O6 1.278(10) .
C14 H14A 0.89(8) .
C5 O9 1.233(10) .
O6 Mn3 2.095(6) 4_656
O5 Mn1 2.160(6) 4_656
N2 C24 1.431(17) .
N2 C20 1.43(2) .
N2 C22 1.53(2) .
N1 C19 1.454(18) .
N1 C23 1.494(18) .
N1 C21 1.550(17) .
C24 C23 1.50(2) .
C20 C19 1.55(2) .
C22 C21 1.49(2) .
C25 N3 1.66(3) .
C27 N3 1.65(3) .
C27 C27 1.78(5) 2_756
N4 C28 1.19(2) .
N4 C32 1.45(3) .
N4 C30 1.79(4) .
N4 C31 1.91(6) .
C26 N3 1.15(3) .
C26 C29 1.95(3) .
C32 C30 2.02(4) .
C31 C31 1.98(8) 5_666
